data_4339015
loop_
_publ_author_name
'Matoga, Dariusz'
'Szklarzewicz, Janusz'
'Stadnicka, Katarzyna'
'Shongwe, Musa S.'

_publ_section_title
;
 Iron(III) complexes with a biologically relevant aroylhydrazone:
 crystallographic evidence for coordination versatility.
;
_journal_issue 22
_journal_name_full 'Inorganic chemistry'
_journal_page_first 9042
_journal_page_last 9044
_journal_paper_doi 10.1021/ic701435x
_journal_volume 46
_journal_year 2007
_chemical_formula_moiety '2(C22 H27 N2 O2 1-), (Fe3 3+), (Cl 1-), 1.5(C1 H4 O), 0.5(C2 H6 O)'
_chemical_formula_sum 'C46 H62 Cl Fe N4 O6'
_chemical_formula_weight 858.30
_chemical_name_systematic
;
 ?
;
_space_group_IT_number 2
_symmetry_cell_setting triclinic
_symmetry_space_group_name_Hall '-P 1'
_symmetry_space_group_name_H-M 'P -1'
_atom_sites_solution_hydrogens geom
_atom_sites_solution_primary direct
_atom_sites_solution_secondary difmap
_audit_creation_method SHELXL-97
_cell_angle_alpha 88.266(1)
_cell_angle_beta 86.454(1)
_cell_angle_gamma 88.827(1)
_cell_formula_units_Z 2
_cell_length_a 11.7994(2)
_cell_length_b 13.6595(2)
_cell_length_c 15.0346(3)
_cell_measurement_reflns_used 8103
_cell_measurement_temperature 293(2)
_cell_measurement_theta_max 27.485
_cell_measurement_theta_min 0.998
_cell_volume 2417.02(7)
_computing_cell_refinement 'HKL Scalepack (Otwinowski & Minor, 1997)'
_computing_data_collection 'Collect (Nonius BV, 1997-2000)'
_computing_data_reduction 'HKL DENZO and Scalepack (Otwinowski & Minor, 1997)'
_computing_molecular_graphics 'Ortep3 (Farrugia, 1997)'
_computing_publication_material 'SHELXL-97 (Sheldrick, 1997)'
_computing_structure_refinement 'SHELXL-97 (Sheldrick, 1997)'
_computing_structure_solution 'SIR-92 (ALTOMARE et al., 1994)'
_diffrn_ambient_temperature 293(2)
_diffrn_detector_area_resol_mean 9
_diffrn_measured_fraction_theta_full 0.992
_diffrn_measured_fraction_theta_max 0.992
_diffrn_measurement_device '95mm CCD camera on \k-goniostat'
_diffrn_measurement_device_type KappaCCD
_diffrn_measurement_method '\o scans at chi = 55 deg'
_diffrn_radiation_monochromator 'horizontally mounted graphite crystal'
_diffrn_radiation_source 'fine-focus sealed tube'
_diffrn_radiation_type MoK\a
_diffrn_radiation_wavelength 0.71073
_diffrn_reflns_av_R_equivalents 0.0189
_diffrn_reflns_av_sigmaI/netI 0.0450
_diffrn_reflns_limit_h_max 15
_diffrn_reflns_limit_h_min -15
_diffrn_reflns_limit_k_max 17
_diffrn_reflns_limit_k_min -13
_diffrn_reflns_limit_l_max 19
_diffrn_reflns_limit_l_min -18
_diffrn_reflns_number 16128
_diffrn_reflns_theta_full 27.48
_diffrn_reflns_theta_max 27.48
_diffrn_reflns_theta_min 2.26
_exptl_absorpt_coefficient_mu 0.414
_exptl_absorpt_correction_T_max 0.9404
_exptl_absorpt_correction_T_min 0.7463
_exptl_absorpt_correction_type multi-scan
_exptl_absorpt_process_details 'HKL DENZO and Scalepack (Otwinowski & Minor, 1997)'
_exptl_crystal_colour 'dark green'
_exptl_crystal_density_diffrn 1.179
_exptl_crystal_density_method 'not measured'
_exptl_crystal_description prism
_exptl_crystal_F_000 914
_exptl_crystal_size_max 0.75
_exptl_crystal_size_mid 0.37
_exptl_crystal_size_min 0.15
_refine_diff_density_max 0.520
_refine_diff_density_min -0.484
_refine_diff_density_rms 0.057
_refine_ls_extinction_coef 0.0047(13)
_refine_ls_extinction_expression Fc^*^=kFc[1+0.001xFc^2^\l^3^/sin(2\q)]^-1/4^
_refine_ls_extinction_method SHELXL
_refine_ls_goodness_of_fit_ref 1.053
_refine_ls_hydrogen_treatment mixed
_refine_ls_matrix_type full
_refine_ls_number_parameters 538
_refine_ls_number_reflns 10997
_refine_ls_number_restraints 0
_refine_ls_restrained_S_all 1.053
_refine_ls_R_factor_all 0.0923
_refine_ls_R_factor_gt 0.0620
_refine_ls_shift/su_max 0.020
_refine_ls_shift/su_mean 0.001
_refine_ls_structure_factor_coef Fsqd
_refine_ls_weighting_details 'w=1/[\s^2^(Fo^2^)+(0.0840P)^2^+1.6265P] where P=(Fo^2^+2Fc^2^)/3'
_refine_ls_weighting_scheme calc
_refine_ls_wR_factor_gt 0.1602
_refine_ls_wR_factor_ref 0.1811
_reflns_number_gt 7991
_reflns_number_total 10997
_reflns_threshold_expression >2sigma(I)
_cod_data_source_file ic701435x-file007.cif
_cod_data_source_block complex2
_cod_depositor_comments
;
The following automatic conversions were performed:

'_symmetry_cell_setting' value 'Triclinic' changed to 'triclinic'
according to
/usr/data/users/saulius/automatic-downloads/retrospective/ACS/lib/dictionaries/cif_core.dic
dictionary named 'cif_core.dic' version 2.4.2 from
2011-04-26.

'_exptl_absorpt_correction_type' value 'Multi-scan'
changed to 'multi-scan' according to
/usr/data/users/saulius/automatic-downloads/retrospective/ACS/lib/dictionaries/cif_core.dic
dictionary named 'cif_core.dic' version 2.4.2 from 2011-04-26.

Automatic conversion script
Id: cif_fix_values 2281 2013-09-26 08:29:07Z andrius 
;
_cod_original_sg_symbol_H-M 'P -1 '
_cod_database_code 4339015

loop_
_symmetry_equiv_pos_as_xyz
'x, y, z'
'-x, -y, -z'

loop_
_atom_site_label
_atom_site_type_symbol
_atom_site_fract_x
_atom_site_fract_y
_atom_site_fract_z
_atom_site_U_iso_or_equiv
_atom_site_adp_type
_atom_site_occupancy
_atom_site_symmetry_multiplicity
_atom_site_calc_flag
_atom_site_refinement_flags
Fe1 Fe 0.39158(3) 0.28143(2) 0.16877(3) 0.03934(14) Uani 1 1 d .
Cl1 Cl 0.43279(10) 0.86030(6) 0.09366(9) 0.0890(3) Uani 1 1 d .
O1A O 0.46802(17) 0.26869(12) 0.27610(13) 0.0463(5) Uani 1 1 d .
O2A O 0.31627(19) 0.23492(14) 0.05494(14) 0.0526(5) Uani 1 1 d .
N1A N 0.4285(2) 0.12934(15) 0.16235(16) 0.0436(5) Uani 1 1 d .
N2A N 0.3774(2) 0.08561(18) 0.09390(18) 0.0531(7) Uani 1 1 d .
H2A H 0.388(3) 0.031(2) 0.089(2) 0.047(9) Uiso 1 1 d .
C1A C 0.5312(2) 0.20401(18) 0.31784(19) 0.0405(6) Uani 1 1 d .
C2A C 0.5811(2) 0.22858(19) 0.39700(19) 0.0442(6) Uani 1 1 d .
C3A C 0.6457(2) 0.1573(2) 0.4386(2) 0.0501(7) Uani 1 1 d .
H3A H 0.6791 0.1737 0.4904 0.060 Uiso 1 1 calc R
C4A C 0.6644(2) 0.0616(2) 0.4081(2) 0.0500(7) Uani 1 1 d .
C5A C 0.6148(3) 0.0391(2) 0.3323(2) 0.0520(7) Uani 1 1 d .
H5A H 0.6255 -0.0235 0.3103 0.062 Uiso 1 1 calc R
C6A C 0.5477(2) 0.10797(19) 0.2859(2) 0.0448(6) Uani 1 1 d .
C7A C 0.4930(3) 0.07535(19) 0.2102(2) 0.0484(7) Uani 1 1 d .
H7A H 0.5049 0.0105 0.1945 0.058 Uiso 1 1 calc R
C8A C 0.3193(3) 0.1446(2) 0.04133(19) 0.0489(7) Uani 1 1 d .
C9A C 0.2545(3) 0.1021(2) -0.0285(2) 0.0602(8) Uani 1 1 d .
C10A C 0.2746(4) 0.0088(3) -0.0585(3) 0.0822(12) Uani 1 1 d .
H10A H 0.3332 -0.0291 -0.0359 0.099 Uiso 1 1 calc R
C11A C 0.2096(5) -0.0292(4) -0.1211(3) 0.0991(15) Uani 1 1 d .
H11A H 0.2243 -0.0925 -0.1406 0.119 Uiso 1 1 calc R
C12A C 0.1244(6) 0.0252(4) -0.1547(3) 0.116(2) Uani 1 1 d .
H12A H 0.0817 -0.0001 -0.1983 0.139 Uiso 1 1 calc R
C13A C 0.1006(7) 0.1183(4) -0.1242(4) 0.150(3) Uani 1 1 d .
H13A H 0.0396 0.1546 -0.1450 0.180 Uiso 1 1 calc R
C14A C 0.1684(5) 0.1571(3) -0.0624(4) 0.116(2) Uani 1 1 d .
H14A H 0.1552 0.2210 -0.0440 0.139 Uiso 1 1 calc R
C15A C 0.5606(3) 0.3310(2) 0.4360(2) 0.0533(7) Uani 1 1 d .
C16A C 0.4331(3) 0.3457(3) 0.4599(3) 0.0697(10) Uani 1 1 d .
H16A H 0.4196 0.4093 0.4844 0.084 Uiso 1 1 calc R
H16B H 0.4080 0.2963 0.5030 0.084 Uiso 1 1 calc R
H16C H 0.3919 0.3408 0.4071 0.084 Uiso 1 1 calc R
C17A C 0.6015(3) 0.4107(2) 0.3677(3) 0.0654(9) Uani 1 1 d .
H17A H 0.6812 0.4012 0.3528 0.078 Uiso 1 1 calc R
H17B H 0.5884 0.4741 0.3927 0.078 Uiso 1 1 calc R
H17C H 0.5604 0.4065 0.3148 0.078 Uiso 1 1 calc R
C18A C 0.6249(4) 0.3437(3) 0.5194(3) 0.0902(14) Uani 1 1 d .
H18A H 0.7048 0.3344 0.5053 0.108 Uiso 1 1 calc R
H18B H 0.5998 0.2962 0.5643 0.108 Uiso 1 1 calc R
H18C H 0.6108 0.4084 0.5412 0.108 Uiso 1 1 calc R
C19A C 0.7332(3) -0.0132(2) 0.4630(3) 0.0631(9) Uani 1 1 d .
C20A C 0.7459(6) -0.1112(4) 0.4164(4) 0.148(3) Uani 1 1 d .
H20A H 0.6722 -0.1350 0.4057 0.178 Uiso 1 1 calc R
H20B H 0.7844 -0.1578 0.4536 0.178 Uiso 1 1 calc R
H20C H 0.7893 -0.1023 0.3607 0.178 Uiso 1 1 calc R
C21A C 0.8461(4) 0.0249(4) 0.4796(5) 0.147(3) Uani 1 1 d .
H21A H 0.8871 -0.0228 0.5139 0.176 Uiso 1 1 calc R
H21B H 0.8370 0.0844 0.5120 0.176 Uiso 1 1 calc R
H21C H 0.8877 0.0380 0.4237 0.176 Uiso 1 1 calc R
C22A C 0.6658(4) -0.0363(4) 0.5501(3) 0.0984(15) Uani 1 1 d .
H22A H 0.5934 -0.0618 0.5378 0.118 Uiso 1 1 calc R
H22B H 0.6547 0.0224 0.5833 0.118 Uiso 1 1 calc R
H22C H 0.7068 -0.0841 0.5843 0.118 Uiso 1 1 calc R
O1B O 0.24318(16) 0.30558(13) 0.21687(13) 0.0463(5) Uani 1 1 d .
O2B O 0.53252(18) 0.31688(14) 0.08824(15) 0.0554(5) Uani 1 1 d .
N1B N 0.40213(18) 0.43696(15) 0.16991(15) 0.0390(5) Uani 1 1 d .
N2B N 0.50196(19) 0.47132(17) 0.12762(17) 0.0435(5) Uani 1 1 d .
H2B H 0.516(3) 0.528(2) 0.131(2) 0.051(9) Uiso 1 1 d .
C1B C 0.1814(2) 0.37900(18) 0.24990(18) 0.0398(6) Uani 1 1 d .
C2B C 0.0666(2) 0.36391(19) 0.27954(19) 0.0444(6) Uani 1 1 d .
C3B C 0.0060(3) 0.4425(2) 0.3154(2) 0.0514(7) Uani 1 1 d .
H3B H -0.0690 0.4325 0.3355 0.062 Uiso 1 1 calc R
C4B C 0.0498(3) 0.5365(2) 0.3236(2) 0.0517(7) Uani 1 1 d .
C5B C 0.1598(3) 0.5506(2) 0.2913(2) 0.0501(7) Uani 1 1 d .
H5B H 0.1911 0.6123 0.2944 0.060 Uiso 1 1 calc R
C6B C 0.2269(2) 0.47386(19) 0.25335(19) 0.0420(6) Uani 1 1 d .
C7B C 0.3350(2) 0.49843(18) 0.21165(19) 0.0430(6) Uani 1 1 d .
H7B H 0.3586 0.5627 0.2147 0.052 Uiso 1 1 calc R
C8B C 0.5659(2) 0.40357(19) 0.08588(19) 0.0427(6) Uani 1 1 d .
C9B C 0.6745(2) 0.4290(2) 0.03720(19) 0.0446(6) Uani 1 1 d .
C10B C 0.7154(3) 0.5239(2) 0.0300(2) 0.0535(7) Uani 1 1 d .
H10B H 0.6742 0.5752 0.0565 0.064 Uiso 1 1 calc R
C11B C 0.8178(3) 0.5413(3) -0.0171(2) 0.0636(9) Uani 1 1 d .
H11B H 0.8455 0.6046 -0.0217 0.076 Uiso 1 1 calc R
C12B C 0.8787(3) 0.4669(3) -0.0569(2) 0.0648(9) Uani 1 1 d .
H12B H 0.9477 0.4795 -0.0880 0.078 Uiso 1 1 calc R
C13B C 0.8378(3) 0.3728(3) -0.0507(3) 0.0701(10) Uani 1 1 d .
H13B H 0.8792 0.3221 -0.0779 0.084 Uiso 1 1 calc R
C14B C 0.7356(3) 0.3538(2) -0.0042(2) 0.0599(8) Uani 1 1 d .
H14B H 0.7078 0.2905 -0.0008 0.072 Uiso 1 1 calc R
C15B C 0.0127(3) 0.2637(2) 0.2682(2) 0.0569(8) Uani 1 1 d .
C16B C 0.0738(3) 0.1848(2) 0.3219(3) 0.0768(11) Uani 1 1 d .
H16D H 0.0697 0.2015 0.3836 0.092 Uiso 1 1 calc R
H16E H 0.1519 0.1802 0.3001 0.092 Uiso 1 1 calc R
H16F H 0.0381 0.1230 0.3158 0.092 Uiso 1 1 calc R
C17B C 0.0184(3) 0.2392(3) 0.1697(3) 0.0762(11) Uani 1 1 d .
H17D H -0.0148 0.1764 0.1629 0.091 Uiso 1 1 calc R
H17E H 0.0962 0.2373 0.1469 0.091 Uiso 1 1 calc R
H17F H -0.0228 0.2883 0.1372 0.091 Uiso 1 1 calc R
C18B C -0.1133(3) 0.2635(3) 0.3012(3) 0.0827(12) Uani 1 1 d .
H18D H -0.1201 0.2776 0.3635 0.099 Uiso 1 1 calc R
H18E H -0.1442 0.2003 0.2924 0.099 Uiso 1 1 calc R
H18F H -0.1542 0.3126 0.2684 0.099 Uiso 1 1 calc R
C19B C -0.0247(3) 0.6214(2) 0.3603(3) 0.0644(9) Uani 1 1 d .
C20B C -0.0694(8) 0.6756(6) 0.2828(4) 0.200(5) Uani 1 1 d .
H20D H -0.0072 0.6973 0.2434 0.240 Uiso 1 1 calc R
H20E H -0.1136 0.7313 0.3031 0.240 Uiso 1 1 calc R
H20F H -0.1164 0.6333 0.2517 0.240 Uiso 1 1 calc R
C21B C -0.1200(5) 0.5882(4) 0.4234(5) 0.146(3) Uani 1 1 d .
H21D H -0.0897 0.5545 0.4739 0.175 Uiso 1 1 calc R
H21E H -0.1673 0.5449 0.3937 0.175 Uiso 1 1 calc R
H21F H -0.1644 0.6441 0.4432 0.175 Uiso 1 1 calc R
C22B C 0.0429(5) 0.6898(5) 0.4112(6) 0.171(4) Uani 1 1 d .
H22D H 0.0722 0.6553 0.4617 0.205 Uiso 1 1 calc R
H22E H -0.0050 0.7434 0.4313 0.205 Uiso 1 1 calc R
H22F H 0.1048 0.7145 0.3732 0.205 Uiso 1 1 calc R
O1M O 0.5354(3) 0.6656(2) 0.1569(3) 0.0925(11) Uani 1 1 d .
H1M H 0.511(4) 0.702(3) 0.136(3) 0.068(15) Uiso 1 1 d .
C1M C 0.5915(8) 0.6968(5) 0.2350(6) 0.174(3) Uani 1 1 d .
O2M O 0.2465(11) 0.7904(10) 0.2309(9) 0.177(4) Uiso 0.50 1 d P
C2M C 0.1876(12) 0.9107(11) 0.2541(10) 0.108(4) Uiso 0.50 1 d P
O3E O 0.1897(9) 0.8285(9) 0.1925(7) 0.153(3) Uiso 0.50 1 d P
C4E C 0.2576(14) 0.8531(13) 0.2800(10) 0.144(5) Uiso 0.50 1 d P
C5E C 0.1656(18) 0.9283(16) 0.2186(14) 0.173(8) Uiso 0.50 1 d P

loop_
_atom_site_aniso_label
_atom_site_aniso_U_11
_atom_site_aniso_U_22
_atom_site_aniso_U_33
_atom_site_aniso_U_23
_atom_site_aniso_U_13
_atom_site_aniso_U_12
Fe1 0.0419(2) 0.02433(19) 0.0517(2) -0.00453(15) -0.00036(16) -0.00060(14)
Cl1 0.0968(8) 0.0385(4) 0.1326(9) -0.0244(5) -0.0064(7) 0.0047(4)
O1A 0.0528(12) 0.0282(9) 0.0590(12) -0.0092(8) -0.0118(9) 0.0089(8)
O2A 0.0670(14) 0.0351(10) 0.0564(12) -0.0046(9) -0.0068(10) -0.0058(9)
N1A 0.0519(14) 0.0255(10) 0.0536(13) -0.0079(9) -0.0004(11) -0.0031(9)
N2A 0.0730(18) 0.0282(12) 0.0594(16) -0.0129(11) -0.0076(13) -0.0050(12)
C1A 0.0367(13) 0.0299(12) 0.0541(16) -0.0011(11) 0.0014(11) 0.0033(10)
C2A 0.0403(14) 0.0360(13) 0.0561(16) -0.0052(12) -0.0003(12) 0.0012(11)
C3A 0.0448(16) 0.0467(16) 0.0589(18) 0.0010(13) -0.0064(13) 0.0030(13)
C4A 0.0434(16) 0.0414(15) 0.0635(19) 0.0079(13) 0.0033(13) 0.0073(12)
C5A 0.0544(18) 0.0311(13) 0.069(2) -0.0014(13) 0.0033(15) 0.0116(12)
C6A 0.0458(15) 0.0301(12) 0.0576(17) -0.0030(12) 0.0034(13) 0.0053(11)
C7A 0.0567(17) 0.0271(12) 0.0610(18) -0.0079(12) 0.0009(14) 0.0057(12)
C8A 0.0598(18) 0.0372(14) 0.0496(16) -0.0051(12) 0.0022(13) -0.0114(13)
C9A 0.079(2) 0.0484(17) 0.0548(18) -0.0054(14) -0.0085(16) -0.0190(16)
C10A 0.085(3) 0.069(2) 0.097(3) -0.035(2) -0.021(2) -0.002(2)
C11A 0.116(4) 0.084(3) 0.103(3) -0.042(3) -0.023(3) -0.020(3)
C12A 0.172(6) 0.083(3) 0.102(4) -0.007(3) -0.070(4) -0.041(3)
C13A 0.226(7) 0.077(3) 0.164(5) -0.003(3) -0.136(6) -0.013(4)
C14A 0.183(6) 0.054(2) 0.121(4) -0.004(2) -0.093(4) -0.003(3)
C15A 0.0629(19) 0.0387(14) 0.0598(18) -0.0118(13) -0.0126(15) 0.0069(13)
C16A 0.074(2) 0.057(2) 0.076(2) -0.0193(17) 0.0095(18) 0.0148(17)
C17A 0.068(2) 0.0371(15) 0.092(3) -0.0135(16) -0.0098(19) -0.0042(14)
C18A 0.123(4) 0.064(2) 0.089(3) -0.026(2) -0.045(3) 0.017(2)
C19A 0.0509(18) 0.0533(18) 0.082(2) 0.0184(17) 0.0021(16) 0.0140(15)
C20A 0.217(7) 0.091(4) 0.137(5) 0.008(3) -0.043(5) 0.092(4)
C21A 0.051(2) 0.137(5) 0.248(7) 0.121(5) -0.036(3) -0.009(3)
C22A 0.072(3) 0.106(3) 0.112(4) 0.050(3) 0.000(2) 0.012(2)
O1B 0.0413(10) 0.0302(9) 0.0666(12) -0.0041(8) 0.0028(9) -0.0007(8)
O2B 0.0570(13) 0.0363(10) 0.0715(14) -0.0139(9) 0.0161(10) -0.0109(9)
N1B 0.0369(11) 0.0273(10) 0.0525(13) 0.0010(9) -0.0018(10) -0.0010(8)
N2B 0.0382(12) 0.0283(11) 0.0634(15) 0.0022(10) 0.0011(10) -0.0046(9)
C1B 0.0400(14) 0.0315(12) 0.0480(15) 0.0020(11) -0.0068(11) 0.0041(10)
C2B 0.0422(15) 0.0365(13) 0.0538(16) 0.0046(12) 0.0001(12) -0.0011(11)
C3B 0.0420(15) 0.0455(15) 0.0652(19) 0.0028(14) 0.0050(13) 0.0031(12)
C4B 0.0501(17) 0.0407(15) 0.0630(18) 0.0009(13) 0.0016(14) 0.0095(13)
C5B 0.0498(17) 0.0348(13) 0.0655(18) -0.0029(13) -0.0026(14) 0.0026(12)
C6B 0.0373(14) 0.0339(13) 0.0551(16) -0.0029(11) -0.0043(12) 0.0024(10)
C7B 0.0412(14) 0.0251(11) 0.0630(17) -0.0020(11) -0.0053(12) 0.0000(10)
C8B 0.0436(15) 0.0344(13) 0.0503(15) -0.0019(11) -0.0026(12) -0.0031(11)
C9B 0.0414(15) 0.0418(14) 0.0508(16) -0.0004(12) -0.0036(12) -0.0013(12)
C10B 0.0491(17) 0.0419(15) 0.069(2) -0.0020(14) 0.0027(14) -0.0065(13)
C11B 0.0541(19) 0.0574(19) 0.079(2) 0.0017(17) 0.0008(17) -0.0172(16)
C12B 0.0413(17) 0.081(2) 0.071(2) 0.0050(19) 0.0037(15) -0.0086(16)
C13B 0.057(2) 0.066(2) 0.084(2) -0.0053(19) 0.0139(18) 0.0065(17)
C14B 0.0541(19) 0.0468(17) 0.077(2) -0.0038(15) 0.0082(16) -0.0032(14)
C15B 0.0468(17) 0.0430(16) 0.079(2) 0.0016(15) 0.0086(15) -0.0078(13)
C16B 0.079(3) 0.0446(18) 0.103(3) 0.0175(18) 0.013(2) -0.0060(17)
C17B 0.067(2) 0.073(2) 0.090(3) -0.015(2) -0.002(2) -0.0281(19)
C18B 0.057(2) 0.062(2) 0.127(4) -0.007(2) 0.020(2) -0.0170(18)
C19B 0.059(2) 0.0462(17) 0.086(2) -0.0040(16) 0.0121(17) 0.0155(15)
C20B 0.274(10) 0.192(7) 0.126(5) -0.006(5) -0.013(6) 0.197(7)
C21B 0.136(5) 0.075(3) 0.213(7) -0.021(4) 0.104(5) 0.018(3)
C22B 0.096(4) 0.125(5) 0.297(9) -0.145(6) 0.026(5) 0.006(3)
O1M 0.092(2) 0.0339(13) 0.151(3) -0.0007(17) -0.004(2) 0.0003(14)
C1M 0.222(9) 0.106(5) 0.204(8) -0.017(5) -0.089(7) -0.011(5)

loop_
_atom_type_symbol
_atom_type_description
_atom_type_scat_dispersion_real
_atom_type_scat_dispersion_imag
_atom_type_scat_source
C C 0.0033 0.0016 'International Tables Vol C Tables 4.2.6.8 and 6.1.1.4'
H H 0.0000 0.0000 'International Tables Vol C Tables 4.2.6.8 and 6.1.1.4'
N N 0.0061 0.0033 'International Tables Vol C Tables 4.2.6.8 and 6.1.1.4'
O O 0.0106 0.0060 'International Tables Vol C Tables 4.2.6.8 and 6.1.1.4'
Fe Fe 0.3463 0.8444 'International Tables Vol C Tables 4.2.6.8 and 6.1.1.4'
Cl Cl 0.1484 0.1585 'International Tables Vol C Tables 4.2.6.8 and 6.1.1.4'

loop_
_geom_angle_atom_site_label_1
_geom_angle_atom_site_label_2
_geom_angle_atom_site_label_3
_geom_angle
O1B Fe1 O1A 99.35(9)
O1B Fe1 O2B 152.75(9)
O1A Fe1 O2B 95.99(9)
O1B Fe1 O2A 86.51(9)
O1A Fe1 O2A 157.07(8)
O2B Fe1 O2A 88.07(9)
O1B Fe1 N1A 111.47(8)
O1A Fe1 N1A 82.92(8)
O2B Fe1 N1A 92.63(8)
O2A Fe1 N1A 74.34(8)
O1B Fe1 N1B 83.26(8)
O1A Fe1 N1B 91.05(8)
O2B Fe1 N1B 74.04(8)
O2A Fe1 N1B 111.72(8)
N1A Fe1 N1B 164.77(9)
C1A O1A Fe1 138.99(17)
C8A O2A Fe1 117.08(19)
C7A N1A N2A 117.7(2)
C7A N1A Fe1 129.34(19)
N2A N1A Fe1 112.94(18)
C8A N2A N1A 116.2(2)
C8A N2A H2A 127(2)
N1A N2A H2A 116(2)
O1A C1A C2A 120.3(2)
O1A C1A C6A 120.7(2)
C2A C1A C6A 119.0(2)
C3A C2A C1A 117.8(2)
C3A C2A C15A 121.9(3)
C1A C2A C15A 120.3(2)
C2A C3A C4A 124.6(3)
C2A C3A H3A 117.7
C4A C3A H3A 117.7
C5A C4A C3A 116.8(3)
C5A C4A C19A 123.4(3)
C3A C4A C19A 119.8(3)
C4A C5A C6A 122.0(3)
C4A C5A H5A 119.0
C6A C5A H5A 119.0
C5A C6A C1A 119.9(3)
C5A C6A C7A 117.8(2)
C1A C6A C7A 122.2(3)
N1A C7A C6A 124.7(2)
N1A C7A H7A 117.7
C6A C7A H7A 117.7
O2A C8A N2A 119.1(3)
O2A C8A C9A 121.7(3)
N2A C8A C9A 119.1(3)
C14A C9A C10A 118.9(3)
C14A C9A C8A 118.1(3)
C10A C9A C8A 123.0(3)
C11A C10A C9A 121.1(4)
C11A C10A H10A 119.5
C9A C10A H10A 119.5
C12A C11A C10A 120.0(4)
C12A C11A H11A 120.0
C10A C11A H11A 120.0
C11A C12A C13A 120.1(4)
C11A C12A H12A 119.9
C13A C12A H12A 119.9
C12A C13A C14A 119.5(5)
C12A C13A H13A 120.3
C14A C13A H13A 120.3
C9A C14A C13A 120.3(4)
C9A C14A H14A 119.8
C13A C14A H14A 119.8
C18A C15A C16A 108.8(3)
C18A C15A C17A 107.2(3)
C16A C15A C17A 109.7(3)
C18A C15A C2A 112.0(3)
C16A C15A C2A 109.0(3)
C17A C15A C2A 110.2(3)
C15A C16A H16A 109.5
C15A C16A H16B 109.5
H16A C16A H16B 109.5
C15A C16A H16C 109.5
H16A C16A H16C 109.5
H16B C16A H16C 109.5
C15A C17A H17A 109.5
C15A C17A H17B 109.5
H17A C17A H17B 109.5
C15A C17A H17C 109.5
H17A C17A H17C 109.5
H17B C17A H17C 109.5
C15A C18A H18A 109.5
C15A C18A H18B 109.5
H18A C18A H18B 109.5
C15A C18A H18C 109.5
H18A C18A H18C 109.5
H18B C18A H18C 109.5
C21A C19A C22A 110.9(4)
C21A C19A C20A 110.2(4)
C22A C19A C20A 104.8(4)
C21A C19A C4A 111.1(3)
C22A C19A C4A 108.6(3)
C20A C19A C4A 111.0(3)
C19A C20A H20A 109.5
C19A C20A H20B 109.5
H20A C20A H20B 109.5
C19A C20A H20C 109.5
H20A C20A H20C 109.5
H20B C20A H20C 109.5
C19A C21A H21A 109.5
C19A C21A H21B 109.5
H21A C21A H21B 109.5
C19A C21A H21C 109.5
H21A C21A H21C 109.5
H21B C21A H21C 109.5
C19A C22A H22A 109.5
C19A C22A H22B 109.5
H22A C22A H22B 109.5
C19A C22A H22C 109.5
H22A C22A H22C 109.5
H22B C22A H22C 109.5
C1B O1B Fe1 138.84(17)
C8B O2B Fe1 118.77(18)
C7B N1B N2B 118.5(2)
C7B N1B Fe1 128.34(18)
N2B N1B Fe1 112.71(16)
C8B N2B N1B 114.8(2)
C8B N2B H2B 127(2)
N1B N2B H2B 118(2)
O1B C1B C6B 121.0(2)
O1B C1B C2B 119.7(2)
C6B C1B C2B 119.3(2)
C3B C2B C1B 117.5(2)
C3B C2B C15B 122.5(3)
C1B C2B C15B 119.9(2)
C2B C3B C4B 124.7(3)
C2B C3B H3B 117.6
C4B C3B H3B 117.6
C5B C4B C3B 116.8(3)
C5B C4B C19B 121.5(3)
C3B C4B C19B 121.6(3)
C4B C5B C6B 121.7(3)
C4B C5B H5B 119.1
C6B C5B H5B 119.1
C5B C6B C1B 119.8(3)
C5B C6B C7B 117.5(2)
C1B C6B C7B 122.4(2)
N1B C7B C6B 124.1(2)
N1B C7B H7B 117.9
C6B C7B H7B 117.9
O2B C8B N2B 118.8(3)
O2B C8B C9B 120.1(2)
N2B C8B C9B 121.1(2)
C14B C9B C10B 119.6(3)
C14B C9B C8B 117.2(3)
C10B C9B C8B 123.2(3)
C11B C10B C9B 119.4(3)
C11B C10B H10B 120.3
C9B C10B H10B 120.3
C12B C11B C10B 120.9(3)
C12B C11B H11B 119.5
C10B C11B H11B 119.5
C11B C12B C13B 119.8(3)
C11B C12B H12B 120.1
C13B C12B H12B 120.1
C14B C13B C12B 120.2(3)
C14B C13B H13B 119.9
C12B C13B H13B 119.9
C13B C14B C9B 120.0(3)
C13B C14B H14B 120.0
C9B C14B H14B 120.0
C16B C15B C17B 110.5(3)
C16B C15B C18B 107.5(3)
C17B C15B C18B 107.1(3)
C16B C15B C2B 110.1(3)
C17B C15B C2B 109.7(3)
C18B C15B C2B 111.8(3)
C15B C16B H16D 109.5
C15B C16B H16E 109.5
H16D C16B H16E 109.5
C15B C16B H16F 109.5
H16D C16B H16F 109.5
H16E C16B H16F 109.5
C15B C17B H17D 109.5
C15B C17B H17E 109.5
H17D C17B H17E 109.5
C15B C17B H17F 109.5
H17D C17B H17F 109.5
H17E C17B H17F 109.5
C15B C18B H18D 109.5
C15B C18B H18E 109.5
H18D C18B H18E 109.5
C15B C18B H18F 109.5
H18D C18B H18F 109.5
H18E C18B H18F 109.5
C20B C19B C21B 110.5(5)
C20B C19B C22B 108.9(6)
C21B C19B C22B 105.9(5)
C20B C19B C4B 107.1(3)
C21B C19B C4B 113.2(3)
C22B C19B C4B 111.3(3)
C19B C20B H20D 109.5
C19B C20B H20E 109.5
H20D C20B H20E 109.5
C19B C20B H20F 109.5
H20D C20B H20F 109.5
H20E C20B H20F 109.5
C19B C21B H21D 109.5
C19B C21B H21E 109.5
H21D C21B H21E 109.5
C19B C21B H21F 109.5
H21D C21B H21F 109.5
H21E C21B H21F 109.5
C19B C22B H22D 109.5
C19B C22B H22E 109.5
H22D C22B H22E 109.5
C19B C22B H22F 109.5
H22D C22B H22F 109.5
H22E C22B H22F 109.5
C1M O1M H1M 113(4)
O3E O2M C4E 95.6(15)
O3E O2M C2M 54.8(10)
C4E O2M C2M 41.1(10)
C5E C2M C4E 143(3)
C5E C2M O3E 75(3)
C4E C2M O3E 74.1(12)
C5E C2M O2M 109(3)
C4E C2M O2M 39.4(9)
O3E C2M O2M 34.9(6)
O2M O3E C5E 114.8(15)
O2M O3E C2M 90.3(12)
C5E O3E C2M 25.5(9)
O2M O3E C4E 45.2(10)
C5E O3E C4E 69.6(11)
C2M O3E C4E 45.3(7)
O2M C4E C2M 99.5(16)
O2M C4E O3E 39.2(9)
C2M C4E O3E 60.6(11)
O2M C4E C5E 89.5(13)
C2M C4E C5E 12.7(12)
O3E C4E C5E 50.3(8)
C2M C5E O3E 80(3)
C2M C5E C4E 24(2)
O3E C5E C4E 60.1(10)

loop_
_geom_bond_atom_site_label_1
_geom_bond_atom_site_label_2
_geom_bond_distance
Fe1 O1B 1.8793(19)
Fe1 O1A 1.8985(19)
Fe1 O2B 2.053(2)
Fe1 O2A 2.097(2)
Fe1 N1A 2.118(2)
Fe1 N1B 2.131(2)
O1A C1A 1.315(3)
O2A C8A 1.256(3)
N1A C7A 1.286(4)
N1A N2A 1.382(3)
N2A C8A 1.323(4)
N2A H2A 0.76(3)
C1A C2A 1.412(4)
C1A C6A 1.416(4)
C2A C3A 1.383(4)
C2A C15A 1.543(4)
C3A C4A 1.406(4)
C3A H3A 0.9300
C4A C5A 1.359(4)
C4A C19A 1.544(4)
C5A C6A 1.414(4)
C5A H5A 0.9300
C6A C7A 1.428(4)
C7A H7A 0.9300
C8A C9A 1.476(4)
C9A C14A 1.367(6)
C9A C10A 1.375(5)
C10A C11A 1.371(5)
C10A H10A 0.9300
C11A C12A 1.352(7)
C11A H11A 0.9300
C12A C13A 1.382(8)
C12A H12A 0.9300
C13A C14A 1.387(6)
C13A H13A 0.9300
C14A H14A 0.9300
C15A C18A 1.521(5)
C15A C16A 1.535(5)
C15A C17A 1.538(5)
C16A H16A 0.9600
C16A H16B 0.9600
C16A H16C 0.9600
C17A H17A 0.9600
C17A H17B 0.9600
C17A H17C 0.9600
C18A H18A 0.9600
C18A H18B 0.9600
C18A H18C 0.9600
C19A C21A 1.479(6)
C19A C22A 1.517(5)
C19A C20A 1.531(6)
C20A H20A 0.9600
C20A H20B 0.9600
C20A H20C 0.9600
C21A H21A 0.9600
C21A H21B 0.9600
C21A H21C 0.9600
C22A H22A 0.9600
C22A H22B 0.9600
C22A H22C 0.9600
O1B C1B 1.319(3)
O2B C8B 1.255(3)
N1B C7B 1.292(3)
N1B N2B 1.387(3)
N2B C8B 1.330(4)
N2B H2B 0.79(3)
C1B C6B 1.416(4)
C1B C2B 1.417(4)
C2B C3B 1.382(4)
C2B C15B 1.539(4)
C3B C4B 1.405(4)
C3B H3B 0.9300
C4B C5B 1.374(4)
C4B C19B 1.536(4)
C5B C6B 1.413(4)
C5B H5B 0.9300
C6B C7B 1.428(4)
C7B H7B 0.9300
C8B C9B 1.478(4)
C9B C14B 1.384(4)
C9B C10B 1.391(4)
C10B C11B 1.383(4)
C10B H10B 0.9300
C11B C12B 1.364(5)
C11B H11B 0.9300
C12B C13B 1.381(5)
C12B H12B 0.9300
C13B C14B 1.381(5)
C13B H13B 0.9300
C14B H14B 0.9300
C15B C16B 1.523(5)
C15B C17B 1.526(5)
C15B C18B 1.538(5)
C16B H16D 0.9600
C16B H16E 0.9600
C16B H16F 0.9600
C17B H17D 0.9600
C17B H17E 0.9600
C17B H17F 0.9600
C18B H18D 0.9600
C18B H18E 0.9600
C18B H18F 0.9600
C19B C20B 1.480(7)
C19B C21B 1.495(6)
C19B C22B 1.497(6)
C20B H20D 0.9600
C20B H20E 0.9600
C20B H20F 0.9600
C21B H21D 0.9600
C21B H21E 0.9600
C21B H21F 0.9600
C22B H22D 0.9600
C22B H22E 0.9600
C22B H22F 0.9600
O1M C1M 1.462(8)
O1M H1M 0.65(4)
O2M O3E 1.034(14)
O2M C4E 1.163(16)
O2M C2M 1.807(19)
C2M C5E 0.65(2)
C2M C4E 1.204(18)
C2M O3E 1.476(17)
O3E C5E 1.45(2)
O3E C4E 1.630(19)
C4E C5E 1.76(3)

loop_
_geom_torsion_atom_site_label_1
_geom_torsion_atom_site_label_2
_geom_torsion_atom_site_label_3
_geom_torsion_atom_site_label_4
_geom_torsion
O1B Fe1 O1A C1A 122.2(3)
O2B Fe1 O1A C1A -80.4(3)
O2A Fe1 O1A C1A 18.8(4)
N1A Fe1 O1A C1A 11.5(3)
N1B Fe1 O1A C1A -154.5(3)
O1B Fe1 O2A C8A -107.9(2)
O1A Fe1 O2A C8A -2.0(4)
O2B Fe1 O2A C8A 98.8(2)
N1A Fe1 O2A C8A 5.6(2)
N1B Fe1 O2A C8A 170.8(2)
O1B Fe1 N1A C7A -107.3(3)
O1A Fe1 N1A C7A -10.0(3)
O2B Fe1 N1A C7A 85.8(3)
O2A Fe1 N1A C7A 173.0(3)
N1B Fe1 N1A C7A 57.3(5)
O1B Fe1 N1A N2A 75.3(2)
O1A Fe1 N1A N2A 172.6(2)
O2B Fe1 N1A N2A -91.7(2)
O2A Fe1 N1A N2A -4.41(18)
N1B Fe1 N1A N2A -120.1(3)
C7A N1A N2A C8A -174.5(3)
Fe1 N1A N2A C8A 3.2(3)
Fe1 O1A C1A C2A 174.4(2)
Fe1 O1A C1A C6A -7.5(4)
O1A C1A C2A C3A 179.3(3)
C6A C1A C2A C3A 1.2(4)
O1A C1A C2A C15A 0.9(4)
C6A C1A C2A C15A -177.3(3)
C1A C2A C3A C4A -0.6(5)
C15A C2A C3A C4A 177.7(3)
C2A C3A C4A C5A 0.1(5)
C2A C3A C4A C19A -176.9(3)
C3A C4A C5A C6A 0.0(5)
C19A C4A C5A C6A 176.8(3)
C4A C5A C6A C1A 0.6(5)
C4A C5A C6A C7A -175.9(3)
O1A C1A C6A C5A -179.2(3)
C2A C1A C6A C5A -1.1(4)
O1A C1A C6A C7A -3.0(4)
C2A C1A C6A C7A 175.1(3)
N2A N1A C7A C6A -176.9(3)
Fe1 N1A C7A C6A 5.8(4)
C5A C6A C7A N1A 179.2(3)
C1A C6A C7A N1A 2.9(5)
Fe1 O2A C8A N2A -5.9(4)
Fe1 O2A C8A C9A 170.6(2)
N1A N2A C8A O2A 1.6(4)
N1A N2A C8A C9A -174.9(3)
O2A C8A C9A C14A -17.0(5)
N2A C8A C9A C14A 159.5(4)
O2A C8A C9A C10A 165.2(3)
N2A C8A C9A C10A -18.3(5)
C14A C9A C10A C11A -0.2(7)
C8A C9A C10A C11A 177.6(4)
C9A C10A C11A C12A 0.1(8)
C10A C11A C12A C13A -1.7(9)
C11A C12A C13A C14A 3.2(11)
C10A C9A C14A C13A 1.8(8)
C8A C9A C14A C13A -176.1(5)
C12A C13A C14A C9A -3.3(10)
C3A C2A C15A C18A 3.6(5)
C1A C2A C15A C18A -178.0(3)
C3A C2A C15A C16A -116.8(3)
C1A C2A C15A C16A 61.6(4)
C3A C2A C15A C17A 122.8(3)
C1A C2A C15A C17A -58.8(4)
C5A C4A C19A C21A 127.9(5)
C3A C4A C19A C21A -55.3(5)
C5A C4A C19A C22A -109.8(4)
C3A C4A C19A C22A 66.9(4)
C5A C4A C19A C20A 4.9(5)
C3A C4A C19A C20A -178.4(4)
O1A Fe1 O1B C1B 79.4(3)
O2B Fe1 O1B C1B -44.0(4)
O2A Fe1 O1B C1B -122.9(3)
N1A Fe1 O1B C1B 165.5(3)
N1B Fe1 O1B C1B -10.5(3)
O1B Fe1 O2B C8B 43.2(3)
O1A Fe1 O2B C8B -80.9(2)
O2A Fe1 O2B C8B 121.7(2)
N1A Fe1 O2B C8B -164.1(2)
N1B Fe1 O2B C8B 8.5(2)
O1B Fe1 N1B C7B 15.0(2)
O1A Fe1 N1B C7B -84.3(2)
O2B Fe1 N1B C7B 179.8(3)
O2A Fe1 N1B C7B 98.5(2)
N1A Fe1 N1B C7B -150.6(3)
O1B Fe1 N1B N2B -172.75(18)
O1A Fe1 N1B N2B 87.96(18)
O2B Fe1 N1B N2B -7.97(17)
O2A Fe1 N1B N2B -89.24(18)
N1A Fe1 N1B N2B 21.7(4)
C7B N1B N2B C8B -179.7(2)
Fe1 N1B N2B C8B 7.2(3)
Fe1 O1B C1B C6B 1.8(4)
Fe1 O1B C1B C2B 179.6(2)
O1B C1B C2B C3B 178.6(3)
C6B C1B C2B C3B -3.6(4)
O1B C1B C2B C15B -3.4(4)
C6B C1B C2B C15B 174.4(3)
C1B C2B C3B C4B 0.8(5)
C15B C2B C3B C4B -177.1(3)
C2B C3B C4B C5B 1.7(5)
C2B C3B C4B C19B 177.1(3)
C3B C4B C5B C6B -1.4(5)
C19B C4B C5B C6B -176.8(3)
C4B C5B C6B C1B -1.4(5)
C4B C5B C6B C7B 172.4(3)
O1B C1B C6B C5B -178.3(3)
C2B C1B C6B C5B 4.0(4)
O1B C1B C6B C7B 8.2(4)
C2B C1B C6B C7B -169.5(3)
N2B N1B C7B C6B 176.2(3)
Fe1 N1B C7B C6B -12.0(4)
C5B C6B C7B N1B -175.8(3)
C1B C6B C7B N1B -2.2(4)
Fe1 O2B C8B N2B -7.4(4)
Fe1 O2B C8B C9B 172.71(19)
N1B N2B C8B O2B -0.3(4)
N1B N2B C8B C9B 179.6(2)
O2B C8B C9B C14B -0.2(4)
N2B C8B C9B C14B 180.0(3)
O2B C8B C9B C10B 178.4(3)
N2B C8B C9B C10B -1.5(4)
C14B C9B C10B C11B -1.3(5)
C8B C9B C10B C11B -179.8(3)
C9B C10B C11B C12B 0.4(5)
C10B C11B C12B C13B 0.4(6)
C11B C12B C13B C14B -0.2(6)
C12B C13B C14B C9B -0.8(6)
C10B C9B C14B C13B 1.5(5)
C8B C9B C14B C13B -179.9(3)
C3B C2B C15B C16B -119.4(3)
C1B C2B C15B C16B 62.7(4)
C3B C2B C15B C17B 118.7(3)
C1B C2B C15B C17B -59.2(4)
C3B C2B C15B C18B 0.0(5)
C1B C2B C15B C18B -177.8(3)
C5B C4B C19B C20B 81.0(6)
C3B C4B C19B C20B -94.2(6)
C5B C4B C19B C21B -157.0(4)
C3B C4B C19B C21B 27.8(6)
C5B C4B C19B C22B -37.9(6)
C3B C4B C19B C22B 146.9(5)
O3E O2M C2M C5E -16(3)
C4E O2M C2M C5E 157(4)
O3E O2M C2M C4E -173(2)
C4E O2M C2M O3E 173(2)
C4E O2M O3E C5E 3(2)
C2M O2M O3E C5E 7.3(14)
C4E O2M O3E C2M -4.7(14)
C2M O2M O3E C4E 4.7(14)
C5E C2M O3E O2M 165(3)
C4E C2M O3E O2M 4.7(14)
C4E C2M O3E C5E -160(3)
O2M C2M O3E C5E -165(3)
C5E C2M O3E C4E 160(3)
O2M C2M O3E C4E -4.7(14)
O3E O2M C4E C2M 5.9(18)
C2M O2M C4E O3E -5.9(18)
O3E O2M C4E C5E -1.9(15)
C2M O2M C4E C5E -7.8(12)
C5E C2M C4E O2M -38(6)
O3E C2M C4E O2M -4.3(13)
C5E C2M C4E O3E -34(5)
O2M C2M C4E O3E 4.3(13)
O3E C2M C4E C5E 34(5)
O2M C2M C4E C5E 38(6)
C5E O3E C4E O2M -177.6(19)
C2M O3E C4E O2M 173(2)
O2M O3E C4E C2M -173(2)
C5E O3E C4E C2M 9.1(15)
O2M O3E C4E C5E 177.6(19)
C2M O3E C4E C5E -9.1(15)
C4E C2M C5E O3E 34(5)
O2M C2M C5E O3E 9.3(17)
O3E C2M C5E C4E -34(5)
O2M C2M C5E C4E -24(4)
O2M O3E C5E C2M -17(3)
C4E O3E C5E C2M -15(2)
O2M O3E C5E C4E -1.9(15)
C2M O3E C5E C4E 15(2)
O2M C4E C5E C2M 143(6)
O3E C4E C5E C2M 141(6)
O2M C4E C5E O3E 1.5(12)
C2M C4E C5E O3E -141(6)
